data_2241250
loop_
_publ_author_name
'Godemann, Christian'
'Spannenberg, Anke'
'Beweries, Torsten'

_publ_section_title
;
 Crystal structure of
 1,1,2,2-tetramethyl-1,2-bis(2,3,4,5-tetramethylcyclopenta-2,4-dien-1-yl)disilane
;
_journal_issue 11
_journal_name_full 'Acta Crystallographica Section E'
_journal_page_first o888
_journal_paper_doi 10.1107/S2056989015019891
_journal_volume 71
_journal_year 2015
_chemical_formula_iupac 'C22 H38 Si2'
_chemical_formula_moiety 'C22 H38 Si2'
_chemical_formula_sum 'C22 H38 Si2'
_chemical_formula_weight 358.70
_chemical_name_systematic
;
1,1,2,2-Tetramethyl-1,2-bis(2,3,4,5-tetramethylcyclopenta-2,4-dien-1-yl)disilane
;
_space_group_crystal_system monoclinic
_space_group_IT_number 14
_space_group_name_Hall '-P 2yn'
_space_group_name_H-M_alt 'P 1 21/n 1'
_symmetry_space_group_name_Hall '-P 2yn'
_symmetry_space_group_name_H-M 'P 1 21/n 1'
_atom_sites_solution_hydrogens geom
_atom_sites_solution_primary direct
_atom_sites_solution_secondary difmap
_audit_creation_method SHELXL-97
_cell_angle_alpha 90.00
_cell_angle_beta 93.6780(10)
_cell_angle_gamma 90.00
_cell_formula_units_Z 4
_cell_length_a 8.7790(2)
_cell_length_b 15.3039(4)
_cell_length_c 16.4355(4)
_cell_measurement_reflns_used 9858
_cell_measurement_temperature 150(2)
_cell_measurement_theta_max 28.57
_cell_measurement_theta_min 2.48
_cell_volume 2203.61(9)
_computing_cell_refinement
;
SAINT (Bruker, 2009)
;
_computing_data_collection
;
APEX2 (Bruker, 2011)
;
_computing_data_reduction
;
SAINT (Bruker, 2009)
;
_computing_molecular_graphics
;
XP in SHELXTL (Sheldrick, 2008)
;
_computing_publication_material
;
SHELXL97 (Sheldrick, 2008)
;
_computing_structure_refinement
;
SHELXL97 (Sheldrick, 2008)
;
_computing_structure_solution
;
SHELXS97 (Sheldrick, 2008)
;
_diffrn_ambient_temperature 150(2)
_diffrn_detector_area_resol_mean 8.3333
_diffrn_measured_fraction_theta_full 1.000
_diffrn_measured_fraction_theta_max 1.000
_diffrn_measurement_device_type 'Bruker APEXII CCD'
_diffrn_measurement_method '\f and \w scans'
_diffrn_radiation_monochromator 'curved graphite'
_diffrn_radiation_source 'fine-focus sealed tube'
_diffrn_radiation_type MoK\a
_diffrn_radiation_wavelength 0.71073
_diffrn_reflns_av_R_equivalents 0.0348
_diffrn_reflns_av_sigmaI/netI 0.0174
_diffrn_reflns_limit_h_max 11
_diffrn_reflns_limit_h_min -11
_diffrn_reflns_limit_k_max 19
_diffrn_reflns_limit_k_min -20
_diffrn_reflns_limit_l_max 21
_diffrn_reflns_limit_l_min -21
_diffrn_reflns_number 46817
_diffrn_reflns_theta_full 27.99
_diffrn_reflns_theta_max 27.99
_diffrn_reflns_theta_min 1.82
_exptl_absorpt_coefficient_mu 0.163
_exptl_absorpt_correction_T_max 0.95
_exptl_absorpt_correction_T_min 0.92
_exptl_absorpt_correction_type multi-scan
_exptl_absorpt_process_details
;
(SADABS; Bruker, 2008)
;
_exptl_crystal_colour colourless
_exptl_crystal_density_diffrn 1.081
_exptl_crystal_density_method 'not measured'
_exptl_crystal_description prism
_exptl_crystal_F_000 792
_exptl_crystal_size_max 0.55
_exptl_crystal_size_mid 0.41
_exptl_crystal_size_min 0.29
_refine_diff_density_max 0.322
_refine_diff_density_min -0.230
_refine_ls_extinction_method none
_refine_ls_goodness_of_fit_ref 1.060
_refine_ls_hydrogen_treatment constr
_refine_ls_matrix_type full
_refine_ls_number_parameters 229
_refine_ls_number_reflns 5318
_refine_ls_number_restraints 0
_refine_ls_restrained_S_all 1.060
_refine_ls_R_factor_all 0.0403
_refine_ls_R_factor_gt 0.0336
_refine_ls_shift/su_max 0.001
_refine_ls_shift/su_mean 0.000
_refine_ls_structure_factor_coef Fsqd
_refine_ls_weighting_details 'calc w=1/[\s^2^(Fo^2^)+(0.0470P)^2^+0.8183P] where P=(Fo^2^+2Fc^2^)/3'
_refine_ls_weighting_scheme calc
_refine_ls_wR_factor_gt 0.0905
_refine_ls_wR_factor_ref 0.0967
_reflns_number_gt 4636
_reflns_number_total 5318
_reflns_threshold_expression I>2\s(I)
_cod_data_source_file tk5400sup1.cif
_cod_data_source_block I
_cod_database_code 2241250

loop_
_symmetry_equiv_pos_as_xyz
'x, y, z'
'-x+1/2, y+1/2, -z+1/2'
'-x, -y, -z'
'x-1/2, -y-1/2, z-1/2'

loop_
_atom_site_type_symbol
_atom_site_label
_atom_site_fract_x
_atom_site_fract_y
_atom_site_fract_z
_atom_site_U_iso_or_equiv
_atom_site_adp_type
_atom_site_calc_flag
_atom_site_refinement_flags
_atom_site_occupancy
_atom_site_symmetry_multiplicity
C C1 0.85658(13) 0.71127(8) 0.10459(7) 0.0212(2) Uani d . 1 1
H H1 0.8437 0.6501 0.1244 0.025 Uiso calc R 1 1
C C2 1.01814(13) 0.72631(8) 0.08367(8) 0.0227(2) Uani d . 1 1
C C3 1.01837(14) 0.75224(8) 0.00516(8) 0.0243(2) Uani d . 1 1
C C4 0.86221(14) 0.75132(8) -0.03149(7) 0.0234(2) Uani d . 1 1
C C5 0.76715(14) 0.72439(8) 0.02488(7) 0.0228(2) Uani d . 1 1
C C6 1.15522(16) 0.71322(10) 0.14202(9) 0.0349(3) Uani d . 1 1
H H6A 1.2403 0.6908 0.1123 0.052 Uiso calc R 1 1
H H6B 1.1304 0.6712 0.1842 0.052 Uiso calc R 1 1
H H6C 1.1843 0.7691 0.1676 0.052 Uiso calc R 1 1
C C7 1.15333(17) 0.77834(11) -0.04066(10) 0.0374(3) Uani d . 1 1
H H7A 1.2463 0.7744 -0.0045 0.056 Uiso calc R 1 1
H H7B 1.1400 0.8385 -0.0601 0.056 Uiso calc R 1 1
H H7C 1.1620 0.7392 -0.0873 0.056 Uiso calc R 1 1
C C8 0.81945(17) 0.77582(10) -0.11828(8) 0.0332(3) Uani d . 1 1
H H8A 0.8533 0.7299 -0.1546 0.050 Uiso calc R 1 1
H H8B 0.8687 0.8312 -0.1311 0.050 Uiso calc R 1 1
H H8C 0.7084 0.7823 -0.1259 0.050 Uiso calc R 1 1
C C9 0.59858(16) 0.70960(11) 0.01139(9) 0.0359(3) Uani d . 1 1
H H9A 0.5448 0.7653 0.0159 0.054 Uiso calc R 1 1
H H9B 0.5648 0.6688 0.0525 0.054 Uiso calc R 1 1
H H9C 0.5760 0.6850 -0.0431 0.054 Uiso calc R 1 1
C C10 0.59182(15) 0.77168(9) 0.20801(9) 0.0298(3) Uani d . 1 1
H H10A 0.5796 0.7097 0.2212 0.045 Uiso calc R 1 1
H H10B 0.5237 0.7867 0.1605 0.045 Uiso calc R 1 1
H H10C 0.5661 0.8075 0.2546 0.045 Uiso calc R 1 1
C C11 0.91263(16) 0.77522(9) 0.28252(8) 0.0283(3) Uani d . 1 1
H H11A 0.8710 0.8103 0.3258 0.042 Uiso calc R 1 1
H H11B 1.0184 0.7928 0.2756 0.042 Uiso calc R 1 1
H H11C 0.9099 0.7132 0.2973 0.042 Uiso calc R 1 1
C C12 0.69980(16) 0.95635(9) 0.04136(7) 0.0275(3) Uani d . 1 1
H H12A 0.6950 1.0192 0.0299 0.041 Uiso calc R 1 1
H H12B 0.5966 0.9340 0.0475 0.041 Uiso calc R 1 1
H H12C 0.7448 0.9260 -0.0038 0.041 Uiso calc R 1 1
C C13 1.02293(15) 0.96094(9) 0.11437(8) 0.0281(3) Uani d . 1 1
H H13A 1.0465 0.9302 0.0644 0.042 Uiso calc R 1 1
H H13B 1.0925 0.9412 0.1597 0.042 Uiso calc R 1 1
H H13C 1.0353 1.0240 0.1066 0.042 Uiso calc R 1 1
C C14 0.76149(13) 1.01788(8) 0.21979(7) 0.0205(2) Uani d . 1 1
H H14 0.7769 1.0788 0.1999 0.025 Uiso calc R 1 1
C C15 0.59856(13) 1.00765(8) 0.24095(7) 0.0223(2) Uani d . 1 1
C C16 0.59561(14) 0.98747(8) 0.32073(8) 0.0236(2) Uani d . 1 1
C C17 0.75209(14) 0.98656(8) 0.35759(7) 0.0228(2) Uani d . 1 1
C C18 0.84985(13) 1.00645(8) 0.30048(7) 0.0222(2) Uani d . 1 1
C C19 0.46292(15) 1.01960(10) 0.18157(9) 0.0334(3) Uani d . 1 1
H H19A 0.4372 0.9637 0.1550 0.050 Uiso calc R 1 1
H H19B 0.4872 1.0627 0.1403 0.050 Uiso calc R 1 1
H H19C 0.3758 1.0402 0.2107 0.050 Uiso calc R 1 1
C C20 0.45939(16) 0.97111(10) 0.36880(10) 0.0367(3) Uani d . 1 1
H H20A 0.4494 1.0185 0.4082 0.055 Uiso calc R 1 1
H H20B 0.4722 0.9155 0.3979 0.055 Uiso calc R 1 1
H H20C 0.3674 0.9686 0.3318 0.055 Uiso calc R 1 1
C C21 0.78832(18) 0.96916(10) 0.44647(8) 0.0346(3) Uani d . 1 1
H H21A 0.8990 0.9635 0.4570 0.052 Uiso calc R 1 1
H H21B 0.7385 0.9149 0.4620 0.052 Uiso calc R 1 1
H H21C 0.7511 1.0177 0.4786 0.052 Uiso calc R 1 1
C C22 1.01980(15) 1.01596(10) 0.31332(9) 0.0324(3) Uani d . 1 1
H H22A 1.0463 1.0338 0.3697 0.049 Uiso calc R 1 1
H H22B 1.0554 1.0604 0.2760 0.049 Uiso calc R 1 1
H H22C 1.0687 0.9599 0.3026 0.049 Uiso calc R 1 1
Si Si1 0.79503(4) 0.79312(2) 0.184414(19) 0.01845(9) Uani d . 1 1
Si Si2 0.82065(4) 0.93696(2) 0.138159(18) 0.01799(9) Uani d . 1 1

loop_
_atom_site_aniso_label
_atom_site_aniso_U_11
_atom_site_aniso_U_22
_atom_site_aniso_U_33
_atom_site_aniso_U_12
_atom_site_aniso_U_13
_atom_site_aniso_U_23
C1 0.0224(6) 0.0182(5) 0.0231(6) -0.0005(4) 0.0010(4) 0.0000(4)
C2 0.0193(6) 0.0207(5) 0.0281(6) 0.0035(4) 0.0009(5) -0.0026(5)
C3 0.0220(6) 0.0228(6) 0.0287(6) 0.0019(4) 0.0058(5) -0.0031(5)
C4 0.0253(6) 0.0226(6) 0.0223(6) 0.0024(5) 0.0009(5) -0.0038(5)
C5 0.0219(6) 0.0223(6) 0.0239(6) -0.0014(4) -0.0015(4) -0.0046(5)
C6 0.0237(6) 0.0428(8) 0.0373(7) 0.0086(6) -0.0046(5) -0.0002(6)
C7 0.0292(7) 0.0442(8) 0.0402(8) 0.0019(6) 0.0139(6) 0.0004(6)
C8 0.0373(7) 0.0390(8) 0.0231(6) 0.0037(6) 0.0014(5) -0.0008(5)
C9 0.0250(7) 0.0465(8) 0.0354(7) -0.0099(6) -0.0042(5) -0.0049(6)
C10 0.0259(6) 0.0287(7) 0.0359(7) -0.0050(5) 0.0114(5) -0.0005(5)
C11 0.0353(7) 0.0288(6) 0.0204(6) 0.0030(5) -0.0022(5) 0.0033(5)
C12 0.0346(7) 0.0277(6) 0.0200(6) 0.0040(5) -0.0011(5) 0.0023(5)
C13 0.0264(6) 0.0264(6) 0.0328(7) -0.0051(5) 0.0113(5) -0.0022(5)
C14 0.0195(5) 0.0203(5) 0.0215(5) 0.0016(4) 0.0004(4) -0.0023(4)
C15 0.0176(5) 0.0216(6) 0.0273(6) 0.0035(4) -0.0006(4) -0.0049(5)
C16 0.0217(6) 0.0203(5) 0.0290(6) 0.0012(4) 0.0040(5) -0.0033(5)
C17 0.0260(6) 0.0199(5) 0.0222(6) 0.0033(4) -0.0003(5) -0.0028(4)
C18 0.0201(6) 0.0215(5) 0.0244(6) 0.0021(4) -0.0024(4) -0.0060(5)
C19 0.0222(6) 0.0429(8) 0.0342(7) 0.0080(6) -0.0059(5) -0.0073(6)
C20 0.0292(7) 0.0395(8) 0.0427(8) -0.0005(6) 0.0126(6) 0.0018(6)
C21 0.0422(8) 0.0362(7) 0.0249(6) 0.0042(6) -0.0009(6) 0.0012(6)
C22 0.0205(6) 0.0409(8) 0.0351(7) 0.0000(5) -0.0042(5) -0.0099(6)
Si1 0.01894(16) 0.01846(16) 0.01803(16) -0.00115(11) 0.00177(11) 0.00206(11)
Si2 0.01903(16) 0.01773(16) 0.01736(15) -0.00037(11) 0.00222(11) 0.00092(11)

loop_
_atom_type_symbol
_atom_type_description
_atom_type_scat_dispersion_real
_atom_type_scat_dispersion_imag
_atom_type_scat_source
C C 0.0033 0.0016 'International Tables Vol C Tables 4.2.6.8 and 6.1.1.4'
H H 0.0000 0.0000 'International Tables Vol C Tables 4.2.6.8 and 6.1.1.4'
Si Si 0.0817 0.0704 'International Tables Vol C Tables 4.2.6.8 and 6.1.1.4'

loop_
_geom_angle_atom_site_label_1
_geom_angle_atom_site_label_2
_geom_angle_atom_site_label_3
_geom_angle
C5 C1 C2 103.28(10)
C5 C1 Si1 110.87(8)
C2 C1 Si1 111.67(8)
C5 C1 H1 110.3
C2 C1 H1 110.3
Si1 C1 H1 110.3
C3 C2 C1 108.89(11)
C3 C2 C6 126.77(12)
C1 C2 C6 124.33(11)
C2 C3 C4 109.40(11)
C2 C3 C7 127.48(12)
C4 C3 C7 123.12(12)
C5 C4 C3 108.95(11)
C5 C4 C8 126.95(12)
C3 C4 C8 124.10(12)
C4 C5 C1 109.19(11)
C4 C5 C9 126.30(12)
C1 C5 C9 124.51(11)
C2 C6 H6A 109.5
C2 C6 H6B 109.5
H6A C6 H6B 109.5
C2 C6 H6C 109.5
H6A C6 H6C 109.5
H6B C6 H6C 109.5
C3 C7 H7A 109.5
C3 C7 H7B 109.5
H7A C7 H7B 109.5
C3 C7 H7C 109.5
H7A C7 H7C 109.5
H7B C7 H7C 109.5
C4 C8 H8A 109.5
C4 C8 H8B 109.5
H8A C8 H8B 109.5
C4 C8 H8C 109.5
H8A C8 H8C 109.5
H8B C8 H8C 109.5
C5 C9 H9A 109.5
C5 C9 H9B 109.5
H9A C9 H9B 109.5
C5 C9 H9C 109.5
H9A C9 H9C 109.5
H9B C9 H9C 109.5
Si1 C10 H10A 109.5
Si1 C10 H10B 109.5
H10A C10 H10B 109.5
Si1 C10 H10C 109.5
H10A C10 H10C 109.5
H10B C10 H10C 109.5
Si1 C11 H11A 109.5
Si1 C11 H11B 109.5
H11A C11 H11B 109.5
Si1 C11 H11C 109.5
H11A C11 H11C 109.5
H11B C11 H11C 109.5
Si2 C12 H12A 109.5
Si2 C12 H12B 109.5
H12A C12 H12B 109.5
Si2 C12 H12C 109.5
H12A C12 H12C 109.5
H12B C12 H12C 109.5
Si2 C13 H13A 109.5
Si2 C13 H13B 109.5
H13A C13 H13B 109.5
Si2 C13 H13C 109.5
H13A C13 H13C 109.5
H13B C13 H13C 109.5
C15 C14 C18 103.23(10)
C15 C14 Si2 113.49(8)
C18 C14 Si2 113.19(8)
C15 C14 H14 108.9
C18 C14 H14 108.9
Si2 C14 H14 108.9
C16 C15 C19 126.57(12)
C16 C15 C14 109.08(10)
C19 C15 C14 124.35(11)
C15 C16 C17 109.15(11)
C15 C16 C20 128.13(12)
C17 C16 C20 122.68(12)
C18 C17 C16 109.40(11)
C18 C17 C21 127.92(12)
C16 C17 C21 122.63(11)
C17 C18 C22 126.61(12)
C17 C18 C14 108.99(10)
C22 C18 C14 124.40(11)
C15 C19 H19A 109.5
C15 C19 H19B 109.5
H19A C19 H19B 109.5
C15 C19 H19C 109.5
H19A C19 H19C 109.5
H19B C19 H19C 109.5
C16 C20 H20A 109.5
C16 C20 H20B 109.5
H20A C20 H20B 109.5
C16 C20 H20C 109.5
H20A C20 H20C 109.5
H20B C20 H20C 109.5
C17 C21 H21A 109.5
C17 C21 H21B 109.5
H21A C21 H21B 109.5
C17 C21 H21C 109.5
H21A C21 H21C 109.5
H21B C21 H21C 109.5
C18 C22 H22A 109.5
C18 C22 H22B 109.5
H22A C22 H22B 109.5
C18 C22 H22C 109.5
H22A C22 H22C 109.5
H22B C22 H22C 109.5
C11 Si1 C10 105.92(6)
C11 Si1 C1 109.20(6)
C10 Si1 C1 109.90(6)
C11 Si1 Si2 110.88(4)
C10 Si1 Si2 110.06(5)
C1 Si1 Si2 110.77(4)
C12 Si2 C13 106.44(6)
C12 Si2 C14 109.04(6)
C13 Si2 C14 108.71(6)
C12 Si2 Si1 111.24(4)
C13 Si2 Si1 111.25(4)
C14 Si2 Si1 110.05(4)

loop_
_geom_bond_atom_site_label_1
_geom_bond_atom_site_label_2
_geom_bond_distance
C1 C5 1.4969(16)
C1 C2 1.4985(16)
C1 Si1 1.9166(12)
C1 H1 1.0000
C2 C3 1.3501(18)
C2 C6 1.5033(17)
C3 C4 1.4617(17)
C3 C7 1.4984(18)
C4 C5 1.3505(17)
C4 C8 1.4993(17)
C5 C9 1.4994(17)
C6 H6A 0.9800
C6 H6B 0.9800
C6 H6C 0.9800
C7 H7A 0.9800
C7 H7B 0.9800
C7 H7C 0.9800
C8 H8A 0.9800
C8 H8B 0.9800
C8 H8C 0.9800
C9 H9A 0.9800
C9 H9B 0.9800
C9 H9C 0.9800
C10 Si1 1.8787(13)
C10 H10A 0.9800
C10 H10B 0.9800
C10 H10C 0.9800
C11 Si1 1.8780(13)
C11 H11A 0.9800
C11 H11B 0.9800
C11 H11C 0.9800
C12 Si2 1.8783(13)
C12 H12A 0.9800
C12 H12B 0.9800
C12 H12C 0.9800
C13 Si2 1.8789(13)
C13 H13A 0.9800
C13 H13B 0.9800
C13 H13C 0.9800
C14 C15 1.5017(16)
C14 C18 1.5031(16)
C14 Si2 1.9216(12)
C14 H14 1.0000
C15 C16 1.3490(17)
C15 C19 1.5016(17)
C16 C17 1.4655(17)
C16 C20 1.4961(17)
C17 C18 1.3467(17)
C17 C21 1.4989(17)
C18 C22 1.5004(17)
C19 H19A 0.9800
C19 H19B 0.9800
C19 H19C 0.9800
C20 H20A 0.9800
C20 H20B 0.9800
C20 H20C 0.9800
C21 H21A 0.9800
C21 H21B 0.9800
C21 H21C 0.9800
C22 H22A 0.9800
C22 H22B 0.9800
C22 H22C 0.9800
Si1 Si2 2.3444(4)

loop_
_geom_hbond_atom_site_label_D
_geom_hbond_atom_site_label_H
_geom_hbond_atom_site_label_A
_geom_hbond_site_symmetry_A
_geom_hbond_distance_DH
_geom_hbond_distance_HA
_geom_hbond_distance_DA
_geom_hbond_angle_DHA
C1 H1 Cg1 2_645 1.00 2.65 3.646 173

loop_
_geom_torsion_atom_site_label_1
_geom_torsion_atom_site_label_2
_geom_torsion_atom_site_label_3
_geom_torsion_atom_site_label_4
_geom_torsion
C5 C1 C2 C3 4.99(13)
Si1 C1 C2 C3 -114.20(10)
C5 C1 C2 C6 -174.52(12)
Si1 C1 C2 C6 66.29(14)
C1 C2 C3 C4 -3.13(14)
C6 C2 C3 C4 176.37(12)
C1 C2 C3 C7 177.06(12)
C6 C2 C3 C7 -3.4(2)
C2 C3 C4 C5 -0.26(15)
C7 C3 C4 C5 179.56(12)
C2 C3 C4 C8 -179.61(12)
C7 C3 C4 C8 0.2(2)
C3 C4 C5 C1 3.55(14)
C8 C4 C5 C1 -177.13(12)
C3 C4 C5 C9 -176.51(12)
C8 C4 C5 C9 2.8(2)
C2 C1 C5 C4 -5.18(13)
Si1 C1 C5 C4 114.56(10)
C2 C1 C5 C9 174.88(12)
Si1 C1 C5 C9 -65.38(14)
C18 C14 C15 C16 -3.64(13)
Si2 C14 C15 C16 119.27(10)
C18 C14 C15 C19 175.62(11)
Si2 C14 C15 C19 -61.48(14)
C19 C15 C16 C17 -176.98(12)
C14 C15 C16 C17 2.25(14)
C19 C15 C16 C20 0.9(2)
C14 C15 C16 C20 -179.88(12)
C15 C16 C17 C18 0.24(14)
C20 C16 C17 C18 -177.76(12)
C15 C16 C17 C21 177.99(12)
C20 C16 C17 C21 -0.01(19)
C16 C17 C18 C22 177.49(12)
C21 C17 C18 C22 -0.1(2)
C16 C17 C18 C14 -2.63(14)
C21 C17 C18 C14 179.77(12)
C15 C14 C18 C17 3.78(13)
Si2 C14 C18 C17 -119.32(10)
C15 C14 C18 C22 -176.33(11)
Si2 C14 C18 C22 60.57(14)
C5 C1 Si1 C11 -179.05(8)
C2 C1 Si1 C11 -64.46(10)
C5 C1 Si1 C10 65.17(10)
C2 C1 Si1 C10 179.76(9)
C5 C1 Si1 Si2 -56.66(9)
C2 C1 Si1 Si2 57.93(9)
C15 C14 Si2 C12 61.62(10)
C18 C14 Si2 C12 178.86(9)
C15 C14 Si2 C13 177.27(9)
C18 C14 Si2 C13 -65.49(10)
C15 C14 Si2 Si1 -60.65(9)
C18 C14 Si2 Si1 56.59(9)
C11 Si1 Si2 C12 -178.64(6)
C10 Si1 Si2 C12 -61.77(7)
C1 Si1 Si2 C12 59.96(6)
C11 Si1 Si2 C13 62.88(7)
C10 Si1 Si2 C13 179.74(6)
C1 Si1 Si2 C13 -58.52(6)
C11 Si1 Si2 C14 -57.68(6)
C10 Si1 Si2 C14 59.19(6)
C1 Si1 Si2 C14 -179.08(5)

_cod_database_fobs_code 2241250
